data_7237282
loop_
_publ_author_name
'Tao, Kewen'
'Wu, Zhenyue'
'Han, Shiguo'
'Zhang, Jing'
'Ji, Chengmin'
'Wang, Yuyin'
'Zhang, Weichuan'
'Luo, Junhua'
'Sun, Zhihua'

_publ_section_title
;
 Switchable behaviors of quadratic nonlinear optical properties
 originating from bi-step phase transitions in a molecule-based crystal
;
_journal_issue 15
_journal_name_full 'Journal of Materials Chemistry C'
_journal_page_first 4150
_journal_paper_doi 10.1039/C8TC00407B
_journal_volume 6
_journal_year 2018
_chemical_formula_moiety 'C6 H2 N3 O7, C7 H16 N'
_chemical_formula_sum 'C13 H18 N4 O7'
_chemical_formula_weight 342.31
_space_group_crystal_system orthorhombic
_space_group_IT_number 19
_space_group_name_Hall 'P 2ac 2ab'
_space_group_name_H-M_alt 'P 21 21 21'
_atom_sites_solution_hydrogens geom
_audit_creation_method SHELXL-2013
_audit_update_record
;
2018-01-11 deposited with the CCDC.
2018-03-08 downloaded from the CCDC.
;
_cell_angle_alpha 90
_cell_angle_beta 90
_cell_angle_gamma 90
_cell_formula_units_Z 4
_cell_length_a 6.67620(10)
_cell_length_b 12.7767(2)
_cell_length_c 18.3011(3)
_cell_measurement_reflns_used 3515
_cell_measurement_temperature 205(2)
_cell_measurement_theta_max 73.0730
_cell_measurement_theta_min 4.8110
_cell_volume 1561.08(4)
_computing_structure_refinement 'SHELXL-2013 (Sheldrick, 2013)'
_diffrn_ambient_temperature 205(2)
_diffrn_measured_fraction_theta_full 0.969
_diffrn_measured_fraction_theta_max 0.991
_diffrn_measurement_device_type 'SuperNova, Dual, Cu at zero, Atlas'
_diffrn_radiation_type CuK\a
_diffrn_radiation_wavelength 1.54184
_diffrn_reflns_av_R_equivalents 0.0137
_diffrn_reflns_av_unetI/netI 0.0188
_diffrn_reflns_Laue_measured_fraction_full 0.969
_diffrn_reflns_Laue_measured_fraction_max 0.991
_diffrn_reflns_limit_h_max 7
_diffrn_reflns_limit_h_min -7
_diffrn_reflns_limit_k_max 15
_diffrn_reflns_limit_k_min -10
_diffrn_reflns_limit_l_max 21
_diffrn_reflns_limit_l_min -15
_diffrn_reflns_number 4847
_diffrn_reflns_point_group_measured_fraction_full 0.901
_diffrn_reflns_point_group_measured_fraction_max 0.923
_diffrn_reflns_theta_full 67.684
_diffrn_reflns_theta_max 66.551
_diffrn_reflns_theta_min 4.833
_exptl_absorpt_coefficient_mu 1.025
_exptl_crystal_density_diffrn 1.456
_exptl_crystal_F_000 720
_refine_diff_density_max 0.240
_refine_diff_density_min -0.161
_refine_diff_density_rms 0.038
_refine_ls_abs_structure_details
;
 Flack x determined using 876 quotients [(I+)-(I-)]/[(I+)+(I-)]
 (Parsons and Flack (2004), Acta Cryst. A60, s61).
;
_refine_ls_abs_structure_Flack 0.41(9)
_refine_ls_extinction_method none
_refine_ls_goodness_of_fit_ref 1.045
_refine_ls_hydrogen_treatment constr
_refine_ls_matrix_type full
_refine_ls_number_parameters 218
_refine_ls_number_reflns 2533
_refine_ls_number_restraints 0
_refine_ls_restrained_S_all 1.045
_refine_ls_R_factor_all 0.0338
_refine_ls_R_factor_gt 0.0319
_refine_ls_shift/su_max 0.000
_refine_ls_shift/su_mean 0.000
_refine_ls_structure_factor_coef Fsqd
_refine_ls_weighting_details
;
 w=1/[\s^2^(Fo^2^)+(0.0573P)^2^+0.1034P]
 where P=(Fo^2^+2Fc^2^)/3
;
_refine_ls_weighting_scheme calc
_refine_ls_wR_factor_gt 0.0842
_refine_ls_wR_factor_ref 0.0857
_reflns_Friedel_coverage 0.592
_reflns_Friedel_fraction_full 0.807
_reflns_Friedel_fraction_max 0.827
_reflns_number_gt 2398
_reflns_number_total 2533
_reflns_threshold_expression 'I > 2\s(I)'
_cod_data_source_file c8tc00407b2.cif
_cod_data_source_block 1
_cod_database_code 7237282
_shelx_space_group_comment
;
The symmetry employed for this shelxl refinement is uniquely defined
by the following loop, which should always be used as a source of
symmetry information in preference to the above space-group names.
They are only intended as comments.
;
_shelxl_version_number 2013-2

loop_
_space_group_symop_operation_xyz
'x, y, z'
'-x+1/2, -y, z+1/2'
'x+1/2, -y+1/2, -z'
'-x, y+1/2, -z+1/2'

loop_
_atom_site_label
_atom_site_type_symbol
_atom_site_fract_x
_atom_site_fract_y
_atom_site_fract_z
_atom_site_U_iso_or_equiv
_atom_site_adp_type
_atom_site_occupancy
_atom_site_site_symmetry_order
_atom_site_calc_flag
_atom_site_refinement_flags_posn
_atom_site_refinement_flags_adp
O1 O 0.2394(3) 0.27910(12) 0.64374(7) 0.0374(4) Uani 1 1 d . .
C3 C 0.2300(3) 0.11865(15) 0.48007(11) 0.0271(4) Uani 1 1 d . .
H3 H 0.2322 0.0474 0.4672 0.033 Uiso 1 1 calc R U
O5 O 0.2484(3) 0.23799(14) 0.30498(8) 0.0506(5) Uani 1 1 d . .
C6 C 0.2276(3) 0.32876(15) 0.51770(10) 0.0255(4) Uani 1 1 d . .
C5 C 0.2329(3) 0.30109(16) 0.44547(11) 0.0269(4) Uani 1 1 d . .
H5 H 0.2372 0.3528 0.4090 0.032 Uiso 1 1 calc R U
N3 N 0.2267(3) 0.44049(14) 0.53320(9) 0.0320(4) Uani 1 1 d . .
C1 C 0.2265(3) 0.25562(15) 0.57783(10) 0.0250(4) Uani 1 1 d . .
O4 O 0.2365(3) 0.07497(14) 0.33368(9) 0.0513(5) Uani 1 1 d . .
C4 C 0.2320(3) 0.19598(16) 0.42678(10) 0.0273(4) Uani 1 1 d . .
N2 N 0.2378(3) 0.16809(15) 0.35038(10) 0.0351(4) Uani 1 1 d . .
N1 N 0.2215(3) 0.06542(15) 0.60633(10) 0.0380(4) Uani 1 1 d . .
O2 O 0.1072(3) 0.07342(15) 0.65814(9) 0.0523(5) Uani 1 1 d . .
O6 O 0.3131(3) 0.49946(13) 0.49050(10) 0.0494(5) Uani 1 1 d . .
O7 O 0.1368(3) 0.47076(13) 0.58742(10) 0.0519(5) Uani 1 1 d . .
O3 O 0.3292(5) -0.00962(18) 0.59621(13) 0.0841(8) Uani 1 1 d . .
N4 N 0.1597(3) 0.42387(15) 0.75269(9) 0.0358(4) Uani 1 1 d . .
H4A H 0.1807 0.3768 0.7111 0.043 Uiso 1 1 calc R U
H4B H 0.0183 0.4444 0.7528 0.043 Uiso 1 1 calc R U
C8 C 0.2040(3) 0.36499(17) 0.82229(10) 0.0319(5) Uani 1 1 d . .
H8 H 0.2111 0.4162 0.8628 0.038 Uiso 1 1 calc R U
C13 C 0.4029(4) 0.3091(2) 0.81769(13) 0.0414(6) Uani 1 1 d . .
H13A H 0.5098 0.3597 0.8078 0.050 Uiso 1 1 calc R U
H13B H 0.4001 0.2582 0.7777 0.050 Uiso 1 1 calc R U
C9 C 0.0349(4) 0.2895(2) 0.83833(14) 0.0452(6) Uani 1 1 d . .
H9A H 0.0255 0.2375 0.7992 0.054 Uiso 1 1 calc R U
H9B H -0.0923 0.3276 0.8406 0.054 Uiso 1 1 calc R U
C7 C 0.2846(5) 0.51900(19) 0.74213(13) 0.0482(6) Uani 1 1 d . .
H7A H 0.2738 0.5636 0.7849 0.072 Uiso 1 1 calc R U
H7B H 0.2382 0.5568 0.6994 0.072 Uiso 1 1 calc R U
H7C H 0.4233 0.4987 0.7352 0.072 Uiso 1 1 calc R U
C10 C 0.0741(5) 0.2350(2) 0.91093(17) 0.0556(7) Uani 1 1 d . .
H10A H -0.0329 0.1843 0.9205 0.067 Uiso 1 1 calc R U
H10B H 0.0729 0.2868 0.9504 0.067 Uiso 1 1 calc R U
C11 C 0.2753(5) 0.1788(2) 0.91020(16) 0.0586(8) Uani 1 1 d . .
H11A H 0.3016 0.1491 0.9586 0.070 Uiso 1 1 calc R U
H11B H 0.2706 0.1210 0.8750 0.070 Uiso 1 1 calc R U
C12 C 0.4439(4) 0.2531(2) 0.88975(16) 0.0536(7) Uani 1 1 d . .
H12A H 0.5693 0.2137 0.8857 0.064 Uiso 1 1 calc R U
H12B H 0.4604 0.3052 0.9286 0.064 Uiso 1 1 calc R U
C2 C 0.2247(3) 0.14861(15) 0.55173(11) 0.0265(4) Uani 1 1 d . .

loop_
_atom_site_aniso_label
_atom_site_aniso_U_11
_atom_site_aniso_U_22
_atom_site_aniso_U_33
_atom_site_aniso_U_23
_atom_site_aniso_U_13
_atom_site_aniso_U_12
O1 0.0555(9) 0.0358(8) 0.0209(7) -0.0025(5) 0.0006(7) 0.0019(8)
C3 0.0235(9) 0.0288(9) 0.0290(10) -0.0045(8) 0.0004(8) 0.0002(8)
O5 0.0711(13) 0.0579(10) 0.0229(7) 0.0018(7) -0.0002(8) -0.0145(10)
C6 0.0227(9) 0.0271(9) 0.0266(9) -0.0003(7) 0.0018(8) -0.0001(8)
C5 0.0249(9) 0.0329(10) 0.0228(8) 0.0034(8) -0.0004(8) -0.0013(8)
N3 0.0388(9) 0.0282(8) 0.0290(9) 0.0001(7) -0.0043(8) 0.0015(8)
C1 0.0213(9) 0.0299(10) 0.0237(9) -0.0012(8) 0.0014(7) 0.0017(8)
O4 0.0740(12) 0.0449(9) 0.0351(8) -0.0146(7) -0.0049(9) 0.0002(10)
C4 0.0228(9) 0.0371(11) 0.0221(9) -0.0045(8) 0.0009(8) -0.0022(9)
N2 0.0348(10) 0.0439(11) 0.0265(9) -0.0059(8) -0.0023(8) -0.0039(8)
N1 0.0497(11) 0.0307(9) 0.0336(9) 0.0037(7) 0.0001(9) 0.0030(9)
O2 0.0722(12) 0.0462(9) 0.0385(9) 0.0106(8) 0.0167(9) -0.0042(9)
O6 0.0677(12) 0.0320(8) 0.0484(10) 0.0102(7) 0.0062(9) -0.0053(8)
O7 0.0790(13) 0.0353(8) 0.0414(9) -0.0078(7) 0.0095(10) 0.0078(9)
O3 0.127(2) 0.0568(13) 0.0688(14) 0.0254(11) 0.0258(14) 0.0478(14)
N4 0.0499(11) 0.0329(9) 0.0245(8) -0.0051(7) 0.0015(8) 0.0034(9)
C8 0.0436(12) 0.0317(10) 0.0204(9) -0.0050(8) -0.0005(9) -0.0020(10)
C13 0.0413(13) 0.0480(13) 0.0348(12) -0.0017(11) -0.0021(10) 0.0020(11)
C9 0.0434(13) 0.0479(14) 0.0444(14) 0.0010(12) -0.0001(11) -0.0090(11)
C7 0.0771(18) 0.0350(11) 0.0326(11) -0.0027(9) 0.0069(13) -0.0072(13)
C10 0.0676(17) 0.0504(15) 0.0489(15) 0.0112(13) 0.0029(14) -0.0198(14)
C11 0.090(2) 0.0368(12) 0.0492(14) 0.0082(11) -0.0202(16) -0.0087(14)
C12 0.0556(15) 0.0543(16) 0.0507(15) 0.0041(13) -0.0157(13) 0.0016(13)
C2 0.0239(9) 0.0293(10) 0.0262(9) 0.0019(8) 0.0018(9) 0.0010(8)

loop_
_atom_type_symbol
_atom_type_description
_atom_type_scat_dispersion_real
_atom_type_scat_dispersion_imag
_atom_type_scat_source
C C 0.0181 0.0091 'International Tables Vol C Tables 4.2.6.8 and 6.1.1.4'
H H 0.0000 0.0000 'International Tables Vol C Tables 4.2.6.8 and 6.1.1.4'
N N 0.0311 0.0180 'International Tables Vol C Tables 4.2.6.8 and 6.1.1.4'
O O 0.0492 0.0322 'International Tables Vol C Tables 4.2.6.8 and 6.1.1.4'

loop_
_geom_angle_atom_site_label_1
_geom_angle_atom_site_label_2
_geom_angle_atom_site_label_3
_geom_angle
C2 C3 C4 118.36(18)
C5 C6 C1 124.69(18)
C5 C6 N3 116.21(17)
C1 C6 N3 119.09(17)
C6 C5 C4 119.25(18)
O7 N3 O6 123.54(19)
O7 N3 C6 118.07(18)
O6 N3 C6 118.38(17)
O1 C1 C6 125.58(18)
O1 C1 C2 123.17(18)
C6 C1 C2 111.08(16)
C5 C4 C3 121.08(17)
C5 C4 N2 118.57(18)
C3 C4 N2 120.34(18)
O5 N2 O4 122.63(18)
O5 N2 C4 118.67(18)
O4 N2 C4 118.68(18)
O3 N1 O2 123.7(2)
O3 N1 C2 117.57(19)
O2 N1 C2 118.68(18)
C7 N4 C8 114.06(18)
N4 C8 C13 111.16(17)
N4 C8 C9 109.60(19)
C13 C8 C9 111.43(19)
C8 C13 C12 109.4(2)
C8 C9 C10 109.4(2)
C9 C10 C11 111.1(2)
C12 C11 C10 111.1(2)
C11 C12 C13 111.9(2)
C3 C2 C1 125.50(18)
C3 C2 N1 116.97(17)
C1 C2 N1 117.51(17)

loop_
_geom_bond_atom_site_label_1
_geom_bond_atom_site_label_2
_geom_bond_distance
O1 C1 1.246(2)
C3 C2 1.367(3)
C3 C4 1.388(3)
O5 N2 1.222(2)
C6 C5 1.369(3)
C6 C1 1.444(3)
C6 N3 1.456(3)
C5 C4 1.386(3)
N3 O7 1.222(3)
N3 O6 1.229(3)
C1 C2 1.448(3)
O4 N2 1.229(3)
C4 N2 1.443(2)
N1 O3 1.213(3)
N1 O2 1.221(3)
N1 C2 1.459(3)
N4 C7 1.487(3)
N4 C8 1.509(3)
C8 C13 1.510(3)
C8 C9 1.513(3)
C13 C12 1.525(4)
C9 C10 1.523(4)
C10 C11 1.523(5)
C11 C12 1.520(4)
